data_2013890
loop_
_publ_author_name
'Didierjean, Claude'
'Marin, Julien'
'Wenger, Emmanuel'
'Briand, Jean-Paul'
'Aubry, Andre'
'Guichard, Gilles'

_publ_section_title
;(6<i>S</i>)-6-Isobutylpiperidine-2,4-dione and
 (4<i>R</i>,6<i>S</i>)/(4<i>S</i>,6<i>S</i>)-4-hydroxy-6-isobutylpiperidin-2-one
;
_journal_issue 3
_journal_name_full 'Acta Crystallographica Section C'
_journal_page_first o204
_journal_page_last o207
_journal_paper_doi 10.1107/S0108270103024065
_journal_volume 60
_journal_year 2004
_chemical_formula_iupac 'C9 H17 N O2'
_chemical_formula_moiety 'C9 H17 N O2'
_chemical_formula_sum 'C9 H17 N O2'
_chemical_formula_weight 171.24
_space_group_IT_number 4
_symmetry_cell_setting monoclinic
_symmetry_space_group_name_Hall 'P 2yb'
_symmetry_space_group_name_H-M 'P 1 21 1'
_audit_creation_method 'WinGX routine CIF_UPDATE'
_cell_angle_alpha 90
_cell_angle_beta 109.692(2)
_cell_angle_gamma 90
_cell_formula_units_Z 4
_cell_length_a 12.9121(6)
_cell_length_b 5.3871(3)
_cell_length_c 14.8945(7)
_cell_measurement_reflns_used 2173
_cell_measurement_temperature 100(2)
_cell_measurement_theta_max 26.373
_cell_measurement_theta_min 1.018
_cell_volume 975.45(9)
_computing_cell_refinement 'COLLECT software (Nonius, 1998)'
_computing_data_collection 'COLLECT software (Nonius, 1998)'
_computing_data_reduction 'HKL Suite (Otwinoski & Minor, 1997)'
_computing_molecular_graphics 'Ortep-3 for Windows (Farrugia, 1997), WebLab ViewerPro 3.5 (MSI, 1999)'
_computing_publication_material 'WinGX publication routines (Farrugia, 1999)'
_computing_structure_refinement 'SHELXL-97 (Sheldrick, 1997)'
_computing_structure_solution 'SIR_92 (Altomare et al., 1994)'
_diffrn_measured_fraction_theta_full 0.993
_diffrn_measured_fraction_theta_max 0.993
_diffrn_measurement_device_type 'Nonius KAPPACCD'
_diffrn_measurement_method oscillation
_diffrn_radiation_monochromator graphite
_diffrn_radiation_source 'fine-focus sealed tube'
_diffrn_radiation_type MoK\a
_diffrn_radiation_wavelength 0.71073
_diffrn_reflns_av_R_equivalents 0.079
_diffrn_reflns_limit_h_max 16
_diffrn_reflns_limit_h_min -16
_diffrn_reflns_limit_k_max 6
_diffrn_reflns_limit_k_min -6
_diffrn_reflns_limit_l_max 17
_diffrn_reflns_limit_l_min -18
_diffrn_reflns_number 18084
_diffrn_reflns_theta_full 26.32
_diffrn_reflns_theta_max 26.32
_diffrn_reflns_theta_min 2.56
_exptl_absorpt_coefficient_mu 0.081
_exptl_absorpt_correction_type none
_exptl_crystal_colour colorless
_exptl_crystal_density_diffrn 1.166
_exptl_crystal_density_method 'not measured'
_exptl_crystal_description prism
_exptl_crystal_F_000 376
_exptl_crystal_size_max 0.2
_exptl_crystal_size_mid 0.1
_exptl_crystal_size_min 0.1
_refine_diff_density_max 0.157
_refine_diff_density_min -0.187
_refine_ls_extinction_method none
_refine_ls_goodness_of_fit_ref 1.012
_refine_ls_hydrogen_treatment constr
_refine_ls_matrix_type full
_refine_ls_number_parameters 236
_refine_ls_number_reflns 2196
_refine_ls_number_restraints 7
_refine_ls_restrained_S_all 1.019
_refine_ls_R_factor_gt 0.0425
_refine_ls_shift/su_max 0.002
_refine_ls_structure_factor_coef Fsqd
_refine_ls_weighting_details 'calc w = 1/[\s^2^(Fo^2^)+(0.0769P)^2^+0.0386P] where P=(Fo^2^+2Fc^2^)/3'
_refine_ls_weighting_scheme calc
_refine_ls_wR_factor_ref 0.1139
_reflns_number_gt 1760
_reflns_number_total 2196
_reflns_threshold_expression I>2\s(I)
_cod_data_source_file sx1125.cif
_cod_data_source_block III_IV
_cod_original_cell_volume 975.45(8)
_cod_original_sg_symbol_H-M 'P 21'
_cod_database_code 2013890

loop_
_symmetry_equiv_pos_as_xyz
'x, y, z'
'-x, y+1/2, -z'

loop_
_atom_site_label
_atom_site_fract_x
_atom_site_fract_y
_atom_site_fract_z
_atom_site_U_iso_or_equiv
_atom_site_adp_type
_atom_site_calc_flag
_atom_site_refinement_flags
_atom_site_occupancy
_atom_site_disorder_assembly
_atom_site_disorder_group
_atom_site_type_symbol
O1 0.67946(11) 0.6828(3) 1.04958(10) 0.0319(4) Uani d . 1 . . O
N1 0.68232(14) 0.7075(4) 0.89926(12) 0.0295(5) Uani d . 1 . . N
H1 0.7277 0.5802 0.9122 0.035 Uiso calc R 1 A 1 H
C2 0.64628(17) 0.7824(5) 0.96856(15) 0.0291(6) Uani d . 1 B . C
O2 0.4449(4) 1.2792(11) 0.8307(4) 0.0404(11) Uani d P 0.712(8) B 1 O
H2 0.4097 1.2476 0.8675 0.061 Uiso calc PR 0.712(8) B 1 H
C3 0.5635(2) 0.9892(5) 0.94855(17) 0.0379(6) Uani d PD 0.712(8) B 1 C
H3A 0.5883 1.1094 1.0018 0.045 Uiso calc PR 0.712(8) B 1 H
H3B 0.4929 0.9186 0.949 0.045 Uiso calc PR 0.712(8) B 1 H
C4 0.5416(3) 1.1311(8) 0.8560(2) 0.0315(11) Uani d PD 0.712(8) B 1 C
H4 0.6053 1.2451 0.8645 0.038 Uiso calc PR 0.712(8) B 1 H
C5 0.5391(3) 0.9472(8) 0.7780(2) 0.0295(10) Uani d PD 0.712(8) B 1 C
H5A 0.5218 1.0351 0.7163 0.035 Uiso calc PR 0.712(8) B 1 H
H5B 0.4811 0.8216 0.7718 0.035 Uiso calc PR 0.712(8) B 1 H
C6 0.6543(2) 0.8153(5) 0.80329(16) 0.0331(6) Uani d PD 0.712(8) B 1 C
H6 0.7118 0.9371 0.8011 0.04 Uiso calc PR 0.712(8) B 1 H
C7 0.6439(2) 0.6083(5) 0.73134(17) 0.0372(6) Uani d . 1 . . C
H7A 0.7047 0.4889 0.7586 0.045 Uiso calc R 1 B 1 H
H7B 0.574 0.5189 0.7218 0.045 Uiso calc R 1 B 1 H
C8 0.6463(2) 0.6931(6) 0.63432(15) 0.0405(7) Uani d . 1 B . C
H8 0.5987 0.8437 0.6145 0.049 Uiso calc R 1 . . H
C9 0.5981(3) 0.4876(7) 0.56153(19) 0.0618(9) Uani d . 1 . . C
H9A 0.603 0.5362 0.4997 0.093 Uiso calc R 1 B . H
H9B 0.5208 0.4609 0.5551 0.093 Uiso calc R 1 . . H
H9C 0.6395 0.3338 0.5831 0.093 Uiso calc R 1 . . H
C10 0.7618(2) 0.7602(8) 0.63802(19) 0.0609(9) Uani d . 1 . . C
H10A 0.8096 0.6147 0.6578 0.091 Uiso calc R 1 B . H
H10B 0.7901 0.8949 0.684 0.091 Uiso calc R 1 . . H
H10C 0.7601 0.8143 0.5747 0.091 Uiso calc R 1 . . H
O21 0.4302(11) 1.203(2) 0.8175(9) 0.034(3) Uiso d P 0.288(8) B 2 O
H21 0.3853 1.1942 0.8472 0.052 Uiso calc PR 0.288(8) B 2 H
C31 0.5635(2) 0.9892(5) 0.94855(17) 0.0379(6) Uani d PD 0.288(8) B 2 C
H31A 0.5108 0.9588 0.9826 0.045 Uiso calc PR 0.288(8) B 2 H
H31B 0.6012 1.149 0.9711 0.045 Uiso calc PR 0.288(8) B 2 H
C41 0.5033(8) 1.000(3) 0.8427(6) 0.035(2) Uiso d PD 0.288(8) B 2 C
H41 0.4605 0.8434 0.8222 0.042 Uiso calc PR 0.288(8) B 2 H
C51 0.5854(10) 1.025(2) 0.7890(7) 0.035(2) Uiso d PD 0.288(8) B 2 C
H51A 0.5447 1.0455 0.7201 0.042 Uiso calc PR 0.288(8) B 2 H
H51B 0.631 1.1755 0.8116 0.042 Uiso calc PR 0.288(8) B 2 H
C61 0.6543(2) 0.8153(5) 0.80329(16) 0.0331(6) Uani d PD 0.288(8) B 2 C
H61 0.7258 0.8926 0.8064 0.04 Uiso calc PR 0.288(8) B 2 H
O11 0.81679(11) 0.2582(3) 0.94945(9) 0.0299(4) Uani d . 1 . . O
O12 1.06794(13) -0.2869(4) 1.17635(11) 0.0353(4) Uani d . 1 . . O
H12 1.1077 -0.3 1.1421 0.053 Uiso calc R 1 . . H
N11 0.83492(14) 0.2784(4) 1.10496(12) 0.0288(5) Uani d . 1 . . N
H11 0.7832 0.3926 1.0901 0.035 Uiso calc R 1 . . H
C12 0.85924(16) 0.1795(5) 1.03320(14) 0.0260(5) Uani d . 1 . . C
C13 0.93683(17) -0.0382(5) 1.05320(15) 0.0293(5) Uani d . 1 . . C
H13A 0.9836 -0.0246 1.0126 0.035 Uiso calc R 1 . . H
H13B 0.8934 -0.1929 1.0353 0.035 Uiso calc R 1 . . H
C14 1.01056(18) -0.0561(5) 1.15703(15) 0.0304(6) Uani d . 1 . . C
H14 1.0651 0.0828 1.1718 0.037 Uiso calc R 1 . . H
C15 0.94089(19) -0.0340(5) 1.21962(15) 0.0314(5) Uani d . 1 . . C
H15A 0.9876 -0.0562 1.2871 0.038 Uiso calc R 1 . . H
H15B 0.8844 -0.1664 1.2031 0.038 Uiso calc R 1 . . H
C16 0.88493(17) 0.2184(5) 1.20713(14) 0.0293(5) Uani d . 1 . . C
H16 0.9419 0.3467 1.2376 0.035 Uiso calc R 1 . . H
C17 0.79473(18) 0.2343(5) 1.25201(15) 0.0331(6) Uani d . 1 . . C
H17A 0.7392 0.1044 1.2232 0.04 Uiso calc R 1 . . H
H17B 0.7577 0.3973 1.2356 0.04 Uiso calc R 1 . . H
C18 0.8344(2) 0.2037(6) 1.36104(16) 0.0407(7) Uani d . 1 . . C
H18 0.8738 0.0412 1.3769 0.049 Uiso calc R 1 . . H
C19 0.9146(3) 0.4062(7) 1.4117(2) 0.0639(9) Uani d . 1 . . C
H19A 0.8802 0.5689 1.3928 0.096 Uiso calc R 1 . . H
H19B 0.981 0.3946 1.394 0.096 Uiso calc R 1 . . H
H19C 0.9343 0.3857 1.4808 0.096 Uiso calc R 1 . . H
C20 0.7355(3) 0.1922(9) 1.3941(2) 0.0708(11) Uani d . 1 . . C
H20A 0.7603 0.1601 1.4629 0.106 Uiso calc R 1 . . H
H20B 0.6864 0.0585 1.3603 0.106 Uiso calc R 1 . . H
H20C 0.6961 0.3508 1.3805 0.106 Uiso calc R 1 . . H

loop_
_atom_site_aniso_label
_atom_site_aniso_U_11
_atom_site_aniso_U_22
_atom_site_aniso_U_33
_atom_site_aniso_U_12
_atom_site_aniso_U_13
_atom_site_aniso_U_23
O1 0.0310(8) 0.0337(10) 0.0313(8) 0.0044(8) 0.0108(6) 0.0069(8)
N1 0.0324(10) 0.0256(11) 0.0307(9) 0.0042(10) 0.0111(8) 0.0029(9)
C2 0.0244(11) 0.0287(14) 0.0341(13) -0.0009(11) 0.0098(9) 0.0023(11)
O2 0.037(2) 0.042(3) 0.048(2) 0.017(2) 0.0214(18) 0.019(2)
C3 0.0400(13) 0.0397(16) 0.0373(13) 0.0115(14) 0.0174(10) 0.0073(13)
C4 0.0275(19) 0.031(2) 0.0386(19) 0.0057(18) 0.0140(14) 0.0073(17)
C5 0.0230(18) 0.0264(19) 0.0369(18) -0.0010(17) 0.0070(14) 0.0055(16)
C6 0.0406(13) 0.0266(13) 0.0315(12) 0.0016(12) 0.0112(10) 0.0029(11)
C7 0.0395(13) 0.0292(14) 0.0374(13) 0.0042(12) 0.0056(10) -0.0020(11)
C8 0.0459(13) 0.0420(17) 0.0283(11) 0.0127(15) 0.0054(10) -0.0006(13)
C9 0.078(2) 0.060(2) 0.0373(15) 0.0108(19) 0.0059(13) -0.0103(16)
C10 0.0569(16) 0.091(3) 0.0349(13) 0.007(2) 0.0157(12) 0.0043(18)
C31 0.0400(13) 0.0397(16) 0.0373(13) 0.0115(14) 0.0174(10) 0.0073(13)
C61 0.0406(13) 0.0266(13) 0.0315(12) 0.0016(12) 0.0112(10) 0.0029(11)
O11 0.0298(8) 0.0322(10) 0.0267(8) 0.0029(8) 0.0081(6) 0.0025(8)
O12 0.0354(9) 0.0344(10) 0.0382(9) 0.0114(9) 0.0153(7) 0.0078(9)
N11 0.0281(9) 0.0282(11) 0.0287(9) 0.0052(10) 0.0078(7) 0.0040(9)
C12 0.0220(10) 0.0241(13) 0.0305(12) -0.0036(11) 0.0071(8) -0.0005(11)
C13 0.0286(11) 0.0290(13) 0.0311(11) 0.0010(12) 0.0112(9) -0.0006(11)
C14 0.0312(12) 0.0260(13) 0.0328(12) 0.0041(12) 0.0092(9) 0.0028(11)
C15 0.0331(12) 0.0321(13) 0.0283(11) 0.0020(12) 0.0095(9) 0.0042(12)
C16 0.0285(11) 0.0295(13) 0.0266(10) 0.0000(12) 0.0053(8) 0.0006(11)
C17 0.0338(12) 0.0346(14) 0.0306(11) 0.0058(12) 0.0104(9) 0.0020(11)
C18 0.0473(14) 0.0426(16) 0.0338(12) 0.0140(15) 0.0160(10) 0.0066(13)
C19 0.090(2) 0.055(2) 0.0366(15) 0.004(2) 0.0084(14) -0.0063(15)
C20 0.0694(19) 0.108(3) 0.0475(16) 0.026(2) 0.0354(14) 0.019(2)

loop_
_atom_type_symbol
_atom_type_description
_atom_type_scat_dispersion_real
_atom_type_scat_dispersion_imag
_atom_type_scat_source
C C 0.0033 0.0016 'International Tables Vol C Tables 4.2.6.8 and 6.1.1.4'
H H 0 0 'International Tables Vol C Tables 4.2.6.8 and 6.1.1.4'
N N 0.0061 0.0033 'International Tables Vol C Tables 4.2.6.8 and 6.1.1.4'
O O 0.0106 0.006 'International Tables Vol C Tables 4.2.6.8 and 6.1.1.4'

loop_
_geom_angle_atom_site_label_1
_geom_angle_atom_site_label_2
_geom_angle_atom_site_label_3
_geom_angle
C2 N1 C6 126.8(2)
C2 N1 H1 116.6
C6 N1 H1 116.6
O1 C2 N1 121.4(2)
O1 C2 C3 119.78(19)
N1 C2 C3 118.86(19)
C2 C3 C4 117.1(2)
C2 C3 H3A 108
C4 C3 H3A 108
C2 C3 H3B 108
C4 C3 H3B 108
H3A C3 H3B 107.3
O2 C4 C3 113.7(3)
O2 C4 C5 111.9(4)
C3 C4 C5 108.4(3)
O2 C4 H4 107.5
C3 C4 H4 107.5
C5 C4 H4 107.5
C4 C5 C6 109.7(3)
C4 C5 H5A 109.7
C6 C5 H5A 109.7
C4 C5 H5B 109.7
C6 C5 H5B 109.7
H5A C5 H5B 108.2
N1 C6 C7 109.3(2)
N1 C6 C5 108.3(2)
C7 C6 C5 108.1(2)
N1 C6 H6 110.4
C7 C6 H6 110.4
C5 C6 H6 110.4
C8 C7 C6 115.0(2)
C8 C7 H7A 108.5
C6 C7 H7A 108.5
C8 C7 H7B 108.5
C6 C7 H7B 108.5
H7A C7 H7B 107.5
C10 C8 C7 111.71(19)
C10 C8 C9 111.0(2)
C7 C8 C9 108.8(3)
C10 C8 H8 108.4
C7 C8 H8 108.4
C9 C8 H8 108.4
C8 C9 H9A 109.5
C8 C9 H9B 109.5
H9A C9 H9B 109.5
C8 C9 H9C 109.5
H9A C9 H9C 109.5
H9B C9 H9C 109.5
C8 C10 H10A 109.5
C8 C10 H10B 109.5
H10A C10 H10B 109.5
C8 C10 H10C 109.5
H10A C10 H10C 109.5
H10B C10 H10C 109.5
C41 O21 H21 109.5
O21 C41 C51 108.2(10)
O21 C41 H41 108.8
C51 C41 H41 108.8
C41 C51 H51A 109.4
C41 C51 H51B 109.4
H51A C51 H51B 108
C14 O12 H12 109.5
C12 N11 C16 127.2(2)
C12 N11 H11 116.4
C16 N11 H11 116.4
O11 C12 N11 121.6(2)
O11 C12 C13 119.90(19)
N11 C12 C13 118.50(18)
C12 C13 C14 113.42(19)
C12 C13 H13A 108.9
C14 C13 H13A 108.9
C12 C13 H13B 108.9
C14 C13 H13B 108.9
H13A C13 H13B 107.7
O12 C14 C15 108.8(2)
O12 C14 C13 111.4(2)
C15 C14 C13 108.98(18)
O12 C14 H14 109.2
C15 C14 H14 109.2
C13 C14 H14 109.2
C14 C15 C16 110.7(2)
C14 C15 H15A 109.5
C16 C15 H15A 109.5
C14 C15 H15B 109.5
C16 C15 H15B 109.5
H15A C15 H15B 108.1
N11 C16 C15 110.29(19)
N11 C16 C17 107.81(16)
C15 C16 C17 113.4(2)
N11 C16 H16 108.4
C15 C16 H16 108.4
C17 C16 H16 108.4
C16 C17 C18 115.09(18)
C16 C17 H17A 108.5
C18 C17 H17A 108.5
C16 C17 H17B 108.5
C18 C17 H17B 108.5
H17A C17 H17B 107.5
C20 C18 C19 112.1(3)
C20 C18 C17 109.3(2)
C19 C18 C17 112.1(2)
C20 C18 H18 107.7
C19 C18 H18 107.7
C17 C18 H18 107.7
C18 C19 H19A 109.5
C18 C19 H19B 109.5
H19A C19 H19B 109.5
C18 C19 H19C 109.5
H19A C19 H19C 109.5
H19B C19 H19C 109.5
C18 C20 H20A 109.5
C18 C20 H20B 109.5
H20A C20 H20B 109.5
C18 C20 H20C 109.5
H20A C20 H20C 109.5
H20B C20 H20C 109.5

loop_
_geom_bond_atom_site_label_1
_geom_bond_atom_site_label_2
_geom_bond_site_symmetry_2
_geom_bond_distance
_geom_bond_publ_flag
O1 C2 . 1.257(3) ?
N1 C2 . 1.330(3) ?
N1 C6 . 1.471(3) ?
N1 H1 . 0.88 ?
C2 C3 . 1.503(4) ?
O2 C4 . 1.422(5) ?
O2 H2 . 0.84 ?
C3 C4 . 1.517(4) ?
C3 H3A . 0.99 ?
C3 H3B . 0.99 ?
C4 C5 . 1.519(6) ?
C4 H4 . 1 ?
C5 C6 . 1.575(4) ?
C5 H5A . 0.99 ?
C5 H5B . 0.99 ?
C6 C7 . 1.521(3) ?
C6 H6 . 1 ?
C7 C8 . 1.526(3) ?
C7 H7A . 0.99 ?
C7 H7B . 0.99 ?
C8 C10 . 1.517(4) ?
C8 C9 . 1.528(4) ?
C8 H8 . 1 ?
C9 H9A . 0.98 ?
C9 H9B . 0.98 ?
C9 H9C . 0.98 ?
C10 H10A . 0.98 ?
C10 H10B . 0.98 ?
C10 H10C . 0.98 ?
O21 C41 . 1.410(17) ?
O21 H21 . 0.84 ?
C41 C51 . 1.533(13) ?
C41 H41 . 1 ?
C51 H51A . 0.99 ?
C51 H51B . 0.99 ?
O11 C12 . 1.255(2) ?
O12 C14 . 1.426(3) ?
O12 H12 . 0.84 ?
N11 C12 . 1.323(3) ?
N11 C16 . 1.475(3) ?
N11 H11 . 0.88 ?
C12 C13 . 1.505(3) ?
C13 C14 . 1.522(3) ?
C13 H13A . 0.99 ?
C13 H13B . 0.99 ?
C14 C15 . 1.503(3) ?
C14 H14 . 1 ?
C15 C16 . 1.521(4) ?
C15 H15A . 0.99 ?
C15 H15B . 0.99 ?
C16 C17 . 1.528(3) ?
C16 H16 . 1 ?
C17 C18 . 1.538(3) ?
C17 H17A . 0.99 ?
C17 H17B . 0.99 ?
C18 C20 . 1.516(4) ?
C18 C19 . 1.518(5) ?
C18 H18 . 1 ?
C19 H19A . 0.98 ?
C19 H19B . 0.98 ?
C19 H19C . 0.98 ?
C20 H20A . 0.98 ?
C20 H20B . 0.98 ?
C20 H20C . 0.98 ?

loop_
_geom_hbond_atom_site_label_D
_geom_hbond_atom_site_label_H
_geom_hbond_atom_site_label_A
_geom_hbond_site_symmetry_A
_geom_hbond_distance_DH
_geom_hbond_distance_HA
_geom_hbond_distance_DA
_geom_hbond_angle_DHA
N1 H1 O11 . 0.88 2.05 2.925(3) 172
N11 H11 O1 . 0.88 2.01 2.888(3) 172
O12 H12 O11 2_747 0.84 1.95 2.769(2) 164
O2 H2 O1 2_657 0.84 1.98 2.821(5) 177
O21 H21 O1 2_657 0.84 1.98 2.797(14) 163

loop_
_geom_torsion_atom_site_label_1
_geom_torsion_atom_site_label_2
_geom_torsion_atom_site_label_3
_geom_torsion_atom_site_label_4
_geom_torsion
_geom_torsion_publ_flag
N11 C12 C13 C14 -22.1(3) y
C12 C13 C14 C15 49.3(3) y
C13 C14 C15 C16 -62.7(3) y
C14 C15 C16 N11 46.8(2) y
C15 C16 N11 C12 -19.8(3) y
C16 N11 C12 C13 7.5(3) y
C12 C13 C14 O12 169.41(19) y
C14 C15 C16 C17 167.86(18) y
N1 C2 C3 C4 -10.8(4) y
C2 C3 C4 C5 40.1(4) y
C3 C4 C5 C6 -61.8(4) y
C4 C5 C6 N1 53.9(4) y
C5 C6 N1 C2 -25.1(4) y
C2 C3 C4 O2 165.2(4) y
C4 C5 C6 C7 172.2(3) y
N1 C2 C31 C41 23.3(6) y
C2 C31 C41 C51 -55.0(10) y
C31 C41 C51 C61 63.0(10) y
C41 C51 C61 N1 -35.0(10) y
C51 C61 N1 C2 2.7(7) y
C61 N1 C2 C3 3.6(4) y
C2 C31 C41 O21 -175.2(8) y
C2 N1 C61 C7 -142.6(2) y
C6 N1 C2 O1 -176.9(2) ?
C6 N1 C2 C3 3.6(4) ?
O1 C2 C3 C4 169.7(3) ?
O2 C4 C5 C6 172.1(3) ?
C2 N1 C6 C7 -142.7(2) ?
N1 C6 C7 C8 -164.04(19) ?
C5 C6 C7 C8 78.3(3) ?
C6 C7 C8 C10 75.7(3) ?
C6 C7 C8 C9 -161.5(2) ?
C16 N11 C12 O11 -174.7(2) ?
O11 C12 C13 C14 160.0(2) ?
O12 C14 C15 C16 175.55(17) ?
C12 N11 C16 C17 -144.1(2) ?
N11 C16 C17 C18 -173.9(2) ?
C15 C16 C17 C18 63.7(3) ?
C16 C17 C18 C20 -173.2(3) ?
C16 C17 C18 C19 61.9(3) ?
